data_2006476
loop_
_publ_author_name
'Jones, Peter G.'
'Ku\'s, Piotr'

_publ_section_title
;
 2,13-Dithia[3]metacyclo[3](2,3)naphthalenophane and
 2,13-Dithia[3]metacyclo[3](1,7)naphthalenophane
;
_journal_issue 9
_journal_name_full 'Acta Crystallographica Section C'
_journal_page_first 1307
_journal_page_last 1310
_journal_paper_doi 10.1107/S0108270197003946
_journal_volume 53
_journal_year 1997
_chemical_formula_sum 'C20 H18 S2'
_chemical_formula_weight 322.46
_chemical_name_systematic
;
 2,13-Dithia[3]metacyclo[3](2,3)-naphthalenophane
;
_space_group_IT_number 15
_symmetry_cell_setting monoclinic
_symmetry_space_group_name_Hall '-C 2yc'
_symmetry_space_group_name_H-M 'C 1 2/c 1'
_audit_creation_method SHELXL
_cell_angle_alpha 90.00
_cell_angle_beta 105.524(8)
_cell_angle_gamma 90.00
_cell_formula_units_Z 8
_cell_length_a 19.604(2)
_cell_length_b 9.7659(12)
_cell_length_c 17.8787(18)
_cell_measurement_reflns_used 62
_cell_measurement_temperature 173(2)
_cell_measurement_theta_max 12.5
_cell_measurement_theta_min 3.5
_cell_volume 3298.0(6)
_computing_cell_refinement XSCANS
_computing_data_collection 'XSCANS (Fait, 1991)'
_computing_data_reduction XSCANS
_computing_molecular_graphics 'XP (Siemens, 1994)'
_computing_publication_material SHELXL93
_computing_structure_refinement 'SHELXL93 (Sheldrick, 1993)'
_computing_structure_solution 'SHELXS86 (Sheldrick, 1990)'
_diffrn_ambient_temperature 173(2)
_diffrn_measurement_device 'Siemens P4'
_diffrn_measurement_method \w_scans
_diffrn_radiation_monochromator graphite
_diffrn_radiation_source 'fine-focus sealed tube'
_diffrn_radiation_type MoK\a
_diffrn_radiation_wavelength 0.71073
_diffrn_reflns_av_R_equivalents 0.0200
_diffrn_reflns_av_sigmaI/netI 0.0258
_diffrn_reflns_limit_h_max 4
_diffrn_reflns_limit_h_min -25
_diffrn_reflns_limit_k_max 0
_diffrn_reflns_limit_k_min -12
_diffrn_reflns_limit_l_max 22
_diffrn_reflns_limit_l_min -22
_diffrn_reflns_number 4740
_diffrn_reflns_theta_max 27.50
_diffrn_reflns_theta_min 3.12
_diffrn_standards_decay_% 0
_diffrn_standards_interval_count 247
_diffrn_standards_number 3
_exptl_absorpt_coefficient_mu 0.317
_exptl_absorpt_correction_type none
_exptl_crystal_colour colourless
_exptl_crystal_density_diffrn 1.299
_exptl_crystal_density_method 'not measured'
_exptl_crystal_description tablet
_exptl_crystal_F_000 1360
_exptl_crystal_size_max 0.80
_exptl_crystal_size_mid 0.60
_exptl_crystal_size_min 0.20
_refine_diff_density_max 0.297
_refine_diff_density_min -0.277
_refine_ls_extinction_method none
_refine_ls_goodness_of_fit_all 1.025
_refine_ls_goodness_of_fit_obs 1.119
_refine_ls_hydrogen_treatment 'H atoms riding: see text'
_refine_ls_matrix_type full
_refine_ls_number_parameters 199
_refine_ls_number_reflns 3775
_refine_ls_number_restraints 0
_refine_ls_restrained_S_all 1.025
_refine_ls_restrained_S_obs 1.119
_refine_ls_R_factor_all 0.0476
_refine_ls_R_factor_obs .0354
_refine_ls_shift/esd_max -0.001
_refine_ls_shift/esd_mean 0.000
_refine_ls_structure_factor_coef Fsqd
_refine_ls_weighting_details 'w = 1/[\s^2^(Fo^2^)+(0.0594P)^2^+0.4203P] where P=(Fo^2^+2Fc^2^)/3'
_refine_ls_weighting_scheme calc
_refine_ls_wR_factor_all 0.0976
_refine_ls_wR_factor_obs .0934
_reflns_number_observed 2942
_reflns_number_total 3775
_reflns_observed_criterion >2sigma(I)
_cod_data_source_file fg1295.cif
_cod_data_source_block 1
_cod_original_cell_volume 3298.1(6)
_cod_original_sg_symbol_H-M 'C 2/c'
_cod_database_code 2006476

loop_
_symmetry_equiv_pos_as_xyz
'x, y, z'
'-x, y, -z+1/2'
'x+1/2, y+1/2, z'
'-x+1/2, y+1/2, -z+1/2'
'-x, -y, -z'
'x, -y, z-1/2'
'-x+1/2, -y+1/2, -z'
'x+1/2, -y+1/2, z-1/2'

loop_
_atom_site_aniso_label
_atom_site_aniso_U_11
_atom_site_aniso_U_22
_atom_site_aniso_U_33
_atom_site_aniso_U_12
_atom_site_aniso_U_13
_atom_site_aniso_U_23
C1 .0413(9) .0463(10) .0548(10) .0113(8) .0225(8) .0063(8)
S2 .0323(2) .0496(2) .0370(2) -.00535(17) .01770(16) .00705(17)
C3 .0272(7) .0308(7) .0339(7) -.0023(6) .0083(6) .0056(6)
C4 .0204(6) .0272(6) .0259(6) .0008(5) .0045(5) .0060(5)
C5 .0272(7) .0309(7) .0251(6) .0004(6) .0085(5) .0051(5)
C5' .0240(6) .0263(7) .0274(6) .0027(5) .0028(5) .0058(5)
C6 .0380(8) .0315(8) .0323(7) .0008(6) .0059(6) .0007(6)
C7 .0381(8) .0278(7) .0456(9) -.0013(6) -.0027(7) -.0006(7)
C8 .0262(7) .0285(7) .0592(10) -.0033(6) .0022(7) .0078(7)
C9 .0231(7) .0327(8) .0511(9) .0022(6) .0114(6) .0089(7)
C9' .0199(6) .0268(7) .0345(7) .0037(5) .0057(5) .0072(6)
C10 .0238(7) .0341(7) .0321(7) .0050(6) .0121(6) .0046(6)
C11 .0254(6) .0272(7) .0258(6) .0039(5) .0060(5) .0016(5)
C12 .0386(8) .0334(8) .0315(7) .0016(7) .0112(6) -.0031(6)
S13 .0458(2) .0518(3) .0306(2) -.00183(19) .01860(17) -.00781(17)
C14 .0484(9) .0401(9) .0298(7) -.0043(7) .0102(7) .0048(6)
C15 .0362(8) .0280(7) .0314(7) .0006(6) .0011(6) .0066(6)
C16 .0470(10) .0351(8) .0346(8) -.0011(7) -.0052(7) .0057(6)
C17 .0376(9) .0373(9) .0541(10) -.0062(7) -.0130(8) .0094(8)
C18 .0261(8) .0413(9) .0660(12) .0013(7) .0055(8) .0198(8)
C19 .0297(7) .0327(8) .0440(8) .0094(6) .0071(7) .0116(6)
C20 .0285(7) .0273(7) .0342(7) .0029(6) .0015(6) .0057(6)

loop_
_atom_site_label
_atom_site_fract_x
_atom_site_fract_y
_atom_site_fract_z
_atom_site_U_iso_or_equiv
_atom_site_thermal_displace_type
_atom_site_calc_flag
_atom_site_refinement_flags
_atom_site_occupancy
_atom_site_disorder_group
_atom_site_type_symbol
C1 .80548(9) .42555(18) .61392(10) .0456(4) Uani d . 1 . C
H1A .7753 .3439 .5973 .055 Uiso calc R 1 . H
H1B .8535 .4039 .6091 .055 Uiso calc R 1 . H
S2 .76915(2) .56911(4) .54973(2) .03799(12) Uani d . 1 . S
C3 .69794(7) .62890(15) .58811(8) .0306(3) Uani d . 1 . C
H3A .7187 .6572 .6426 .037 Uiso calc R 1 . H
H3B .6774 .7118 .5587 .037 Uiso calc R 1 . H
C4 .63775(7) .52988(14) .58664(8) .0248(3) Uani d . 1 . C
C5 .61580(7) .43933(14) .52603(8) .0274(3) Uani d . 1 . C
H5 .6396 .4389 .4862 .033 Uiso calc R 1 . H
C5' .55919(7) .34692(14) .52069(8) .0267(3) Uani d . 1 . C
C6 .53663(8) .25318(15) .45833(9) .0346(3) Uani d . 1 . C
H6 .5595 .2527 .4177 .042 Uiso calc R 1 . H
C7 .48259(8) .16363(16) .45583(10) .0398(4) Uani d . 1 . C
H7 .4685 .1009 .4139 .048 Uiso calc R 1 . H
C8 .44784(8) .16396(16) .51503(10) .0397(4) Uani d . 1 . C
H8 .4105 .1009 .5130 .048 Uiso calc R 1 . H
C9 .46721(7) .25413(15) .57559(10) .0354(3) Uani d . 1 . C
H9 .4427 .2541 .6148 .042 Uiso calc R 1 . H
C9' .52373(7) .34791(14) .58045(8) .0274(3) Uani d . 1 . C
C10 .54697(7) .44073(14) .64243(8) .0291(3) Uani d . 1 . C
H10 .5236 .4414 .6827 .035 Uiso calc R 1 . H
C11 .60200(7) .53019(14) .64695(8) .0263(3) Uani d . 1 . C
C12 .62261(8) .62952(16) .71460(8) .0342(3) Uani d . 1 . C
H12A .5904 .7093 .7025 .041 Uiso calc R 1 . H
H12B .6710 .6632 .7182 .041 Uiso calc R 1 . H
S13 .62111(2) .56448(5) .80926(2) .04112(13) Uani d . 1 . S
C14 .68317(9) .42090(17) .82338(9) .0395(4) Uani d . 1 . C
H14A .6962 .3938 .8788 .047 Uiso calc R 1 . H
H14B .6595 .3417 .7925 .047 Uiso calc R 1 . H
C15 .74921(8) .45471(15) .80000(9) .0334(3) Uani d . 1 . C
C16 .80325(9) .53547(17) .84567(10) .0420(4) Uani d . 1 . C
H16 .8009 .5645 .8956 .050 Uiso calc R 1 . H
C17 .85999(9) .57329(17) .81857(11) .0479(5) Uani d . 1 . C
H17 .8974 .6253 .8509 .057 Uiso calc R 1 . H
C18 .86309(8) .53621(17) .74444(11) .0458(4) Uani d . 1 . C
H18 .9017 .5657 .7258 .055 Uiso calc R 1 . H
C19 .80973(8) .45590(15) .69735(10) .0360(3) Uani d . 1 . C
C20 .75479(8) .41220(15) .72743(8) .0313(3) Uani d . 1 . C
H20 .7201 .3516 .6976 .038 Uiso calc R 1 . H

loop_
_atom_type_symbol
_atom_type_description
_atom_type_scat_dispersion_real
_atom_type_scat_dispersion_imag
_atom_type_scat_source
C C 0.0033 0.0016 'International Tables Vol C Tables 4.2.6.8 and 6.1.1.4'
H H 0.0000 0.0000 'International Tables Vol C Tables 4.2.6.8 and 6.1.1.4'
S S 0.1246 0.1234 'International Tables Vol C Tables 4.2.6.8 and 6.1.1.4'

loop_
_geom_angle_atom_site_label_1
_geom_angle_atom_site_label_2
_geom_angle_atom_site_label_3
_geom_angle
_geom_angle_publ_flag
C19 C1 S2 112.37(12) y
C3 S2 C1 102.68(7) y
C4 C3 S2 117.53(10) y
C5 C4 C11 118.73(12) ?
C5 C4 C3 120.02(12) ?
C11 C4 C3 121.24(12) y
C4 C5 C5' 122.55(13) ?
C5 C5' C6 122.62(13) ?
C5 C5' C9' 118.53(12) ?
C6 C5' C9' 118.85(13) ?
C7 C6 C5' 121.00(15) ?
C6 C7 C8 120.18(15) ?
C9 C8 C7 120.68(14) ?
C8 C9 C9' 120.63(15) ?
C10 C9' C5' 118.35(12) ?
C10 C9' C9 123.00(13) ?
C5' C9' C9 118.64(13) ?
C11 C10 C9' 122.60(12) ?
C10 C11 C4 119.23(13) ?
C10 C11 C12 119.38(12) ?
C4 C11 C12 121.37(13) y
C11 C12 S13 116.86(11) y
C12 S13 C14 102.75(7) y
C15 C14 S13 112.62(11) y
C20 C15 C16 118.45(15) ?
C20 C15 C14 118.84(14) y
C16 C15 C14 122.54(15) ?
C17 C16 C15 120.25(17) ?
C16 C17 C18 120.71(16) ?
C17 C18 C19 120.30(16) ?
C20 C19 C18 118.12(16) ?
C20 C19 C1 118.70(15) y
C18 C19 C1 122.94(16) ?
C19 C20 C15 121.96(14) y

loop_
_geom_bond_atom_site_label_1
_geom_bond_atom_site_label_2
_geom_bond_site_symmetry_2
_geom_bond_distance
_geom_bond_publ_flag
C1 C19 . 1.501(2) y
C1 S2 . 1.8310(18) y
S2 C3 . 1.8093(15) y
C3 C4 . 1.5204(19) y
C4 C5 . 1.3754(19) ?
C4 C11 . 1.4347(19) y
C5 C5' . 1.4137(19) ?
C5' C6 . 1.419(2) ?
C5' C9' . 1.4221(19) ?
C6 C7 . 1.365(2) ?
C7 C8 . 1.404(2) ?
C8 C9 . 1.368(2) ?
C9 C9' . 1.4221(19) ?
C9' C10 . 1.410(2) ?
C10 C11 . 1.3737(19) ?
C11 C12 . 1.518(2) y
C12 S13 . 1.8152(15) y
S13 C14 . 1.8292(17) y
C14 C15 . 1.500(2) y
C15 C20 . 1.394(2) y
C15 C16 . 1.396(2) ?
C16 C17 . 1.377(3) ?
C17 C18 . 1.391(3) ?
C18 C19 . 1.395(2) ?
C19 C20 . 1.393(2) y

loop_
_geom_torsion_atom_site_label_1
_geom_torsion_atom_site_label_2
_geom_torsion_atom_site_label_3
_geom_torsion_atom_site_label_4
_geom_torsion
_geom_torsion_publ_flag
C19 C1 S2 C3 -40.99(14) y
C1 S2 C3 C4 -61.88(12) y
S2 C3 C4 C5 -35.24(17) ?
S2 C3 C4 C11 145.89(11) y
C11 C4 C5 C5' 0.3(2) ?
C3 C4 C5 C5' -178.63(12) ?
C4 C5 C5' C6 -179.80(13) ?
C4 C5 C5' C9' -0.05(19) ?
C5 C5' C6 C7 178.76(13) ?
C9' C5' C6 C7 -1.0(2) ?
C5' C6 C7 C8 0.6(2) ?
C6 C7 C8 C9 0.4(2) ?
C7 C8 C9 C9' -1.0(2) ?
C5 C5' C9' C10 -0.27(18) ?
C6 C5' C9' C10 179.50(13) ?
C5 C5' C9' C9 -179.39(12) ?
C6 C5' C9' C9 0.38(19) ?
C8 C9 C9' C10 -178.46(13) ?
C8 C9 C9' C5' 0.6(2) ?
C5' C9' C10 C11 0.4(2) ?
C9 C9' C10 C11 179.45(13) ?
C9' C10 C11 C4 -0.1(2) ?
C9' C10 C11 C12 178.44(13) ?
C5 C4 C11 C10 -0.17(19) ?
C3 C4 C11 C10 178.71(12) ?
C5 C4 C11 C12 -178.73(13) ?
C3 C4 C11 C12 0.1(2) y
C10 C11 C12 S13 39.74(17) ?
C4 C11 C12 S13 -141.70(12) y
C11 C12 S13 C14 58.54(13) y
C12 S13 C14 C15 43.56(13) y
S13 C14 C15 C20 -99.20(14) y
S13 C14 C15 C16 76.11(16) ?
C20 C15 C16 C17 0.9(2) ?
C14 C15 C16 C17 -174.40(14) ?
C15 C16 C17 C18 2.5(2) ?
C16 C17 C18 C19 -2.2(2) ?
C17 C18 C19 C20 -1.4(2) ?
C17 C18 C19 C1 172.89(15) ?
S2 C1 C19 C20 95.84(15) ?
S2 C1 C19 C18 -78.40(17) ?
C18 C19 C20 C15 4.9(2) ?
C1 C19 C20 C15 -169.65(14) y
C16 C15 C20 C19 -4.7(2) ?
C14 C15 C20 C19 170.85(14) y

loop_
_cod_related_entry_id
_cod_related_entry_database
_cod_related_entry_code
1 ChemSpider 21137550
